data_4125305
loop_
_publ_author_name
'Duman, Leila M.'
'Farrell, Wesley S.'
'Zavalij, Peter Y.'
'Sita, Lawrence R.'

_publ_section_title
;
 Steric Switching From Photochemical to Thermal Reaction Pathways for
 Enhanced Efficiency in Metal-Mediated Nitrogen Fixation.
;
_journal_name_full 'Journal of the American Chemical Society'
_journal_paper_doi 10.1021/jacs.6b09789
_journal_year 2016
_chemical_formula_moiety 'C42 H60 Mo2 N6'
_chemical_formula_sum 'C42 H60 Mo2 N6'
_chemical_formula_weight 840.84
_chemical_name_systematic Mo2-complex
_space_group_crystal_system triclinic
_space_group_IT_number 2
_space_group_name_Hall '-P 1'
_space_group_name_H-M_alt 'P -1'
_symmetry_cell_setting triclinic
_symmetry_space_group_name_Hall '-P 1'
_symmetry_space_group_name_H-M 'P -1'
_atom_sites_solution_hydrogens geom
_atom_sites_solution_primary direct
_atom_sites_solution_secondary difmap
_audit_creation_method 'SHELXL-2014 & ZCIF'
_cell_angle_alpha 68.9283(11)
_cell_angle_beta 83.4876(12)
_cell_angle_gamma 80.3686(13)
_cell_formula_units_Z 1
_cell_length_a 9.3284(8)
_cell_length_b 10.5054(9)
_cell_length_c 10.8214(9)
_cell_measurement_reflns_used 15232
_cell_measurement_temperature 150(2)
_cell_measurement_theta_max 31.0
_cell_measurement_theta_min 2.2
_cell_volume 973.98(14)
_computing_cell_refinement Apex2
_computing_data_collection 'Apex2 (Bruker, 2010)'
_computing_data_reduction 'Apex2, Saint'
_computing_molecular_graphics 'XSHEL (Bruker, 2004)'
_computing_publication_material 'Apex2, SHELXL-2014, Platon (Spek, 1990)'
_computing_structure_refinement 'ShelXL-2014 (Sheldrick, 2014)'
_computing_structure_solution 'ShelXS-97 (Sheldrick, 2008)'
_diffrn_ambient_temperature 150(2)
_diffrn_detector 'CCD area detector'
_diffrn_detector_area_resol_mean 8.333
_diffrn_measured_fraction_theta_full 1.000
_diffrn_measured_fraction_theta_max 0.994
_diffrn_measurement_device_type 'Bruker Smart Apex II CCD'
_diffrn_measurement_method '\f and \w scans'
_diffrn_measurement_specimen_support 'MiTeGen loop'
_diffrn_orient_matrix_type standard
_diffrn_orient_matrix_UB_11 -0.1069113
_diffrn_orient_matrix_UB_12 0.0283784
_diffrn_orient_matrix_UB_13 -0.0111485
_diffrn_orient_matrix_UB_21 0.0131347
_diffrn_orient_matrix_UB_22 0.0980842
_diffrn_orient_matrix_UB_23 -0.0198558
_diffrn_orient_matrix_UB_31 0.0161227
_diffrn_orient_matrix_UB_32 0.0133352
_diffrn_orient_matrix_UB_33 -0.0965493
_diffrn_radiation_monochromator graphite
_diffrn_radiation_type MoK\a
_diffrn_radiation_wavelength 0.71073
_diffrn_reflns_av_R_equivalents 0.0179
_diffrn_reflns_av_unetI/netI 0.0169
_diffrn_reflns_Laue_measured_fraction_full 1.000
_diffrn_reflns_Laue_measured_fraction_max 0.994
_diffrn_reflns_limit_h_max 13
_diffrn_reflns_limit_h_min -13
_diffrn_reflns_limit_k_max 14
_diffrn_reflns_limit_k_min -14
_diffrn_reflns_limit_l_max 15
_diffrn_reflns_limit_l_min -15
_diffrn_reflns_number 21172
_diffrn_reflns_point_group_measured_fraction_full 1.000
_diffrn_reflns_point_group_measured_fraction_max 0.994
_diffrn_reflns_theta_full 26.500
_diffrn_reflns_theta_max 29.997
_diffrn_reflns_theta_min 2.020
_diffrn_source 'sealed tube'
_exptl_absorpt_coefficient_mu 0.682
_exptl_absorpt_correction_T_max 0.937
_exptl_absorpt_correction_T_min 0.886
_exptl_absorpt_correction_type multi-scan
_exptl_absorpt_process_details 'SADABS (Sheldrick, 2008)'
_exptl_crystal_colour dark-brown
_exptl_crystal_density_diffrn 1.434
_exptl_crystal_density_method 'not measured'
_exptl_crystal_description plate
_exptl_crystal_F_000 438
_exptl_crystal_id LD-2-30
_exptl_crystal_size_max 0.37
_exptl_crystal_size_mid 0.16
_exptl_crystal_size_min 0.095
_refine_diff_density_max 0.956
_refine_diff_density_min -0.542
_refine_diff_density_rms 0.060
_refine_ls_extinction_method none
_refine_ls_goodness_of_fit_ref 1.000
_refine_ls_hydrogen_treatment constr
_refine_ls_matrix_type full
_refine_ls_number_parameters 253
_refine_ls_number_reflns 5622
_refine_ls_number_restraints 69
_refine_ls_restrained_S_all 0.999
_refine_ls_R_factor_all 0.0242
_refine_ls_R_factor_gt 0.0220
_refine_ls_shift/su_max 0.001
_refine_ls_shift/su_mean 0.000
_refine_ls_structure_factor_coef Fsqd
_refine_ls_weighting_details 'w=1/[\s^2^(Fo^2^)+(0.0100P)^2^+1.0120P] where P=(Fo^2^+2Fc^2^)/3'
_refine_ls_weighting_scheme calc
_refine_ls_wR_factor_gt 0.0491
_refine_ls_wR_factor_ref 0.0504
_reflns_Friedel_coverage 0.000
_reflns_number_gt 5284
_reflns_number_total 5622
_reflns_threshold_expression 'I > 2\s(I)'
_cod_data_source_file ja6b09789_si_002.cif
_cod_data_source_block cmpd_5
_cod_original_sg_symbol_H-M P-1
_cod_database_code 4125305
_shelx_space_group_comment
;
The symmetry employed for this shelxl refinement is uniquely defined
by the following loop, which should always be used as a source of
symmetry information in preference to the above space-group names.
They are only intended as comments.
;
_shelx_estimated_absorpt_t_min 0.787
_shelx_estimated_absorpt_t_max 0.938

loop_
_space_group_symop_operation_xyz
'x, y, z'
'-x, -y, -z'

loop_
_atom_site_label
_atom_site_type_symbol
_atom_site_fract_x
_atom_site_fract_y
_atom_site_fract_z
_atom_site_U_iso_or_equiv
_atom_site_adp_type
_atom_site_occupancy
_atom_site_site_symmetry_order
_atom_site_calc_flag
_atom_site_refinement_flags_posn
_atom_site_refinement_flags_adp
_atom_site_refinement_flags_occupancy
_atom_site_disorder_assembly
_atom_site_disorder_group
Mo1 Mo 0.46551(2) 0.55961(2) 0.37479(2) 0.01790(4) Uani 1 1 d . . . . .
N1 N 0.37662(14) 0.43671(13) 0.52664(12) 0.0237(2) Uani 1 1 d . . . . .
C10 C 0.29846(16) 0.80503(15) 0.28915(13) 0.0213(3) Uani 1 1 d . . . . .
C11 C 0.20181(16) 0.94001(15) 0.24060(15) 0.0236(3) Uani 1 1 d . . . . .
C12 C 0.14695(19) 1.01259(17) 0.32483(17) 0.0305(3) Uani 1 1 d . . . . .
H12 H 0.1727 0.9776 0.4146 0.037 Uiso 1 1 calc R U . . .
C13 C 0.0549(2) 1.13578(18) 0.27833(19) 0.0353(4) Uani 1 1 d . . . . .
H13 H 0.0181 1.1848 0.3364 0.042 Uiso 1 1 calc R U . . .
C14 C 0.01636(19) 1.18759(18) 0.14826(19) 0.0352(4) Uani 1 1 d . . . . .
H14 H -0.0473 1.2717 0.1170 0.042 Uiso 1 1 calc R U . . .
C15 C 0.0705(2) 1.11694(18) 0.06413(18) 0.0363(4) Uani 1 1 d . . . . .
H15 H 0.0446 1.1526 -0.0256 0.044 Uiso 1 1 calc R U . . .
C16 C 0.1631(2) 0.99348(17) 0.10974(16) 0.0321(3) Uani 1 1 d . . . . .
H16 H 0.2001 0.9454 0.0509 0.038 Uiso 1 1 calc R U . . .
N17 N 0.25083(13) 0.68434(13) 0.32955(13) 0.0228(2) Uani 1 1 d . . . . .
C18 C 0.09912(16) 0.66540(16) 0.33150(15) 0.0253(3) Uani 1 1 d . . . . .
H18A H 0.0962 0.5724 0.3296 0.030 Uiso 1 1 calc R U . . .
H18B H 0.0560 0.7332 0.2500 0.030 Uiso 1 1 calc R U . . .
C19 C 0.00613(18) 0.68111(19) 0.45072(17) 0.0314(3) Uani 1 1 d . . . . .
H19A H 0.0522 0.6200 0.5322 0.047 Uiso 1 1 calc R U . . .
H19B H -0.0906 0.6567 0.4502 0.047 Uiso 1 1 calc R U . . .
H19C H -0.0033 0.7768 0.4469 0.047 Uiso 1 1 calc R U . . .
N20 N 0.44152(14) 0.79047(13) 0.29616(13) 0.0242(2) Uani 0.812(6) 1 d . U P A 1
C21 C 0.5164(3) 0.9067(2) 0.2846(3) 0.0339(6) Uani 0.812(6) 1 d . U P A 1
H21A H 0.5050 0.9215 0.3707 0.041 Uiso 0.812(6) 1 calc R U P A 1
H21B H 0.4697 0.9910 0.2177 0.041 Uiso 0.812(6) 1 calc R U P A 1
C22 C 0.6740(3) 0.8853(3) 0.2459(3) 0.0448(7) Uani 0.812(6) 1 d . U P A 1
H22A H 0.7202 0.7995 0.3092 0.067 Uiso 0.812(6) 1 calc R U P A 1
H22B H 0.7198 0.9627 0.2462 0.067 Uiso 0.812(6) 1 calc R U P A 1
H22C H 0.6862 0.8797 0.1568 0.067 Uiso 0.812(6) 1 calc R U P A 1
N20A N 0.44152(14) 0.79047(13) 0.29616(13) 0.0242(2) Uani 0.188(6) 1 d . U P A 2
C21A C 0.5339(11) 0.9005(11) 0.2276(11) 0.0290(18) Uani 0.188(6) 1 d . U P A 2
H21C H 0.6024 0.8742 0.1612 0.035 Uiso 0.188(6) 1 calc R U P A 2
H21D H 0.4721 0.9874 0.1808 0.035 Uiso 0.188(6) 1 calc R U P A 2
C22A C 0.6157(17) 0.9202(14) 0.3264(15) 0.062(4) Uani 0.188(6) 1 d . U P A 2
H22D H 0.5586 0.9894 0.3600 0.093 Uiso 0.188(6) 1 calc R U P A 2
H22E H 0.7085 0.9515 0.2850 0.093 Uiso 0.188(6) 1 calc R U P A 2
H22F H 0.6344 0.8328 0.4001 0.093 Uiso 0.188(6) 1 calc R U P A 2
C30 C 0.41072(17) 0.53566(18) 0.16053(15) 0.0278(3) Uani 1 1 d . . . . .
C31 C 0.53635(18) 0.60324(16) 0.13120(14) 0.0266(3) Uani 1 1 d . . . . .
C32 C 0.64827(16) 0.51588(16) 0.21189(14) 0.0227(3) Uani 1 1 d . . . . .
C33 C 0.58905(16) 0.39295(15) 0.29345(14) 0.0215(3) Uani 1 1 d . . . . .
C34 C 0.44138(17) 0.40544(17) 0.26061(15) 0.0249(3) Uani 1 1 d . . . . .
C35 C 0.2761(2) 0.5899(2) 0.08326(18) 0.0405(4) Uani 1 1 d . . . . .
H35A H 0.2974 0.5844 -0.0056 0.061 Uiso 1 1 calc R U . . .
H35B H 0.2446 0.6861 0.0758 0.061 Uiso 1 1 calc R U . . .
H35C H 0.1984 0.5347 0.1292 0.061 Uiso 1 1 calc R U . . .
C36 C 0.5479(2) 0.73895(19) 0.02116(16) 0.0387(4) Uani 1 1 d . . . . .
H36A H 0.4771 0.8108 0.0400 0.058 Uiso 1 1 calc R U . . .
H36B H 0.5276 0.7320 -0.0629 0.058 Uiso 1 1 calc R U . . .
H36C H 0.6464 0.7625 0.0147 0.058 Uiso 1 1 calc R U . . .
C37 C 0.80211(18) 0.54095(18) 0.21001(17) 0.0302(3) Uani 1 1 d . . . . .
H37A H 0.8206 0.6234 0.1342 0.045 Uiso 1 1 calc R U . . .
H37B H 0.8692 0.4614 0.2022 0.045 Uiso 1 1 calc R U . . .
H37C H 0.8172 0.5544 0.2924 0.045 Uiso 1 1 calc R U . . .
C38 C 0.67443(18) 0.26312(16) 0.37859(15) 0.0268(3) Uani 1 1 d . . . . .
H38A H 0.6093 0.2098 0.4486 0.040 Uiso 1 1 calc R U . . .
H38B H 0.7508 0.2861 0.4189 0.040 Uiso 1 1 calc R U . . .
H38C H 0.7191 0.2084 0.3240 0.040 Uiso 1 1 calc R U . . .
C39 C 0.34370(19) 0.2966(2) 0.31915(18) 0.0352(4) Uani 1 1 d . . . . .
H39A H 0.3317 0.2744 0.4154 0.053 Uiso 1 1 calc R U . . .
H39B H 0.3870 0.2137 0.2996 0.053 Uiso 1 1 calc R U . . .
H39C H 0.2484 0.3302 0.2807 0.053 Uiso 1 1 calc R U . . .

loop_
_atom_site_aniso_label
_atom_site_aniso_U_11
_atom_site_aniso_U_22
_atom_site_aniso_U_33
_atom_site_aniso_U_23
_atom_site_aniso_U_13
_atom_site_aniso_U_12
Mo1 0.01787(6) 0.01909(6) 0.01697(5) -0.00766(4) -0.00128(4) 0.00019(4)
N1 0.0223(6) 0.0280(6) 0.0198(5) -0.0058(5) -0.0026(4) -0.0053(5)
C10 0.0237(7) 0.0205(6) 0.0180(6) -0.0059(5) -0.0022(5) 0.0001(5)
C11 0.0222(7) 0.0190(7) 0.0272(7) -0.0053(5) -0.0033(5) -0.0013(5)
C12 0.0326(8) 0.0268(8) 0.0317(8) -0.0111(6) -0.0079(6) 0.0035(6)
C13 0.0343(9) 0.0285(8) 0.0455(10) -0.0186(7) -0.0074(7) 0.0053(7)
C14 0.0297(9) 0.0238(8) 0.0488(10) -0.0090(7) -0.0125(7) 0.0043(6)
C15 0.0414(10) 0.0287(8) 0.0327(8) -0.0028(7) -0.0138(7) 0.0020(7)
C16 0.0386(9) 0.0264(8) 0.0278(8) -0.0071(6) -0.0059(6) 0.0021(7)
N17 0.0195(6) 0.0197(6) 0.0276(6) -0.0072(5) -0.0016(4) -0.0002(5)
C18 0.0219(7) 0.0269(7) 0.0269(7) -0.0090(6) -0.0025(5) -0.0029(6)
C19 0.0251(8) 0.0383(9) 0.0317(8) -0.0134(7) 0.0016(6) -0.0063(7)
N20 0.0221(6) 0.0205(6) 0.0279(6) -0.0062(5) -0.0022(5) -0.0019(5)
C21 0.0279(11) 0.0268(10) 0.0484(16) -0.0148(11) 0.0027(11) -0.0071(8)
C22 0.0305(12) 0.0404(13) 0.0672(18) -0.0225(12) 0.0094(11) -0.0141(10)
N20A 0.0221(6) 0.0205(6) 0.0279(6) -0.0062(5) -0.0022(5) -0.0019(5)
C21A 0.029(4) 0.030(3) 0.026(4) -0.008(3) 0.006(3) -0.007(3)
C22A 0.069(7) 0.051(6) 0.068(7) -0.007(5) -0.012(6) -0.038(5)
C30 0.0269(8) 0.0368(8) 0.0226(7) -0.0172(6) -0.0064(5) 0.0067(6)
C31 0.0344(8) 0.0272(7) 0.0171(6) -0.0096(5) -0.0015(5) 0.0034(6)
C32 0.0238(7) 0.0256(7) 0.0189(6) -0.0101(5) 0.0018(5) -0.0003(6)
C33 0.0229(7) 0.0231(7) 0.0197(6) -0.0105(5) -0.0010(5) 0.0005(5)
C34 0.0238(7) 0.0319(8) 0.0243(7) -0.0170(6) -0.0011(5) -0.0021(6)
C35 0.0364(9) 0.0582(12) 0.0325(9) -0.0273(8) -0.0157(7) 0.0138(9)
C36 0.0557(12) 0.0325(9) 0.0199(7) -0.0042(6) -0.0005(7) 0.0034(8)
C37 0.0257(8) 0.0329(8) 0.0320(8) -0.0129(7) 0.0049(6) -0.0046(6)
C38 0.0294(8) 0.0246(7) 0.0255(7) -0.0100(6) -0.0026(6) 0.0027(6)
C39 0.0312(9) 0.0441(10) 0.0414(9) -0.0264(8) 0.0034(7) -0.0126(7)

loop_
_atom_type_symbol
_atom_type_description
_atom_type_scat_dispersion_real
_atom_type_scat_dispersion_imag
_atom_type_scat_source
C C 0.0033 0.0016 'International Tables Vol C Tables 4.2.6.8 and 6.1.1.4'
H H 0.0000 0.0000 'International Tables Vol C Tables 4.2.6.8 and 6.1.1.4'
N N 0.0061 0.0033 'International Tables Vol C Tables 4.2.6.8 and 6.1.1.4'
Mo Mo -1.6832 0.6857 'International Tables Vol C Tables 4.2.6.8 and 6.1.1.4'

loop_
_geom_angle_atom_site_label_1
_geom_angle_atom_site_label_2
_geom_angle_atom_site_label_3
_geom_angle
_geom_angle_site_symmetry_1
_geom_angle_site_symmetry_3
N1 Mo1 N1 92.20(5) . 2_666
N1 Mo1 N17 88.77(5) . .
N1 Mo1 N17 133.83(5) 2_666 .
N1 Mo1 N20 130.67(5) . .
N1 Mo1 N20 87.32(5) 2_666 .
N17 Mo1 N20 58.81(5) . .
N1 Mo1 N20A 130.67(5) . .
N1 Mo1 N20A 87.32(5) 2_666 .
N17 Mo1 N20A 58.81(5) . .
N1 Mo1 C33 96.23(5) . .
N1 Mo1 C33 95.46(5) 2_666 .
N17 Mo1 C33 130.32(5) . .
N20 Mo1 C33 132.95(5) . .
N20A Mo1 C33 132.95(5) . .
N1 Mo1 C34 87.34(5) . .
N1 Mo1 C34 129.92(5) 2_666 .
N17 Mo1 C34 96.24(5) . .
N20 Mo1 C34 128.71(5) . .
N20A Mo1 C34 128.71(5) . .
C33 Mo1 C34 35.23(5) . .
N1 Mo1 C32 130.77(5) . .
N1 Mo1 C32 87.28(5) 2_666 .
N17 Mo1 C32 125.14(5) . .
N20 Mo1 C32 98.50(5) . .
N20A Mo1 C32 98.50(5) . .
C33 Mo1 C32 35.18(5) . .
C34 Mo1 C32 57.61(5) . .
N1 Mo1 C30 112.89(6) . .
N1 Mo1 C30 142.53(5) 2_666 .
N17 Mo1 C30 76.46(5) . .
N20 Mo1 C30 95.62(5) . .
N20A Mo1 C30 95.62(5) . .
C33 Mo1 C30 56.07(5) . .
C34 Mo1 C30 33.09(5) . .
C32 Mo1 C30 55.31(5) . .
N1 Mo1 C31 142.62(5) . .
N1 Mo1 C31 113.19(5) 2_666 .
N17 Mo1 C31 92.07(5) . .
N20 Mo1 C31 79.65(5) . .
N20A Mo1 C31 79.65(5) . .
C33 Mo1 C31 56.11(5) . .
C34 Mo1 C31 55.40(5) . .
C32 Mo1 C31 33.09(5) . .
C30 Mo1 C31 32.46(5) . .
N1 Mo1 Mo1 46.65(4) . 2_666
N1 Mo1 Mo1 45.55(4) 2_666 2_666
N17 Mo1 Mo1 119.25(3) . 2_666
N20 Mo1 Mo1 115.57(3) . 2_666
N20A Mo1 Mo1 115.57(3) . 2_666
C33 Mo1 Mo1 98.43(4) . 2_666
C34 Mo1 Mo1 115.71(4) . 2_666
C32 Mo1 Mo1 115.59(4) . 2_666
C30 Mo1 Mo1 148.80(4) . 2_666
C31 Mo1 Mo1 148.67(4) . 2_666
Mo1 N1 Mo1 87.80(5) . 2_666
N17 C10 N20A 111.24(13) . .
N17 C10 N20 111.24(13) . .
N17 C10 C11 123.70(13) . .
N20A C10 C11 125.05(13) . .
N20 C10 C11 125.05(13) . .
C16 C11 C12 118.80(14) . .
C16 C11 C10 119.82(14) . .
C12 C11 C10 121.37(13) . .
C13 C12 C11 120.30(16) . .
C13 C12 H12 119.9 . .
C11 C12 H12 119.9 . .
C14 C13 C12 120.43(16) . .
C14 C13 H13 119.8 . .
C12 C13 H13 119.8 . .
C15 C14 C13 119.70(16) . .
C15 C14 H14 120.1 . .
C13 C14 H14 120.1 . .
C14 C15 C16 120.30(16) . .
C14 C15 H15 119.9 . .
C16 C15 H15 119.9 . .
C11 C16 C15 120.47(16) . .
C11 C16 H16 119.8 . .
C15 C16 H16 119.8 . .
C10 N17 C18 124.60(13) . .
C10 N17 Mo1 96.00(9) . .
C18 N17 Mo1 139.38(10) . .
N17 C18 C19 114.36(13) . .
N17 C18 H18A 108.7 . .
C19 C18 H18A 108.7 . .
N17 C18 H18B 108.7 . .
C19 C18 H18B 108.7 . .
H18A C18 H18B 107.6 . .
C18 C19 H19A 109.5 . .
C18 C19 H19B 109.5 . .
H19A C19 H19B 109.5 . .
C18 C19 H19C 109.5 . .
H19A C19 H19C 109.5 . .
H19B C19 H19C 109.5 . .
C10 N20 C21 121.59(15) . .
C10 N20 Mo1 93.95(9) . .
C21 N20 Mo1 142.27(13) . .
N20 C21 C22 113.0(2) . .
N20 C21 H21A 109.0 . .
C22 C21 H21A 109.0 . .
N20 C21 H21B 109.0 . .
C22 C21 H21B 109.0 . .
H21A C21 H21B 107.8 . .
C21 C22 H22A 109.5 . .
C21 C22 H22B 109.5 . .
H22A C22 H22B 109.5 . .
C21 C22 H22C 109.5 . .
H22A C22 H22C 109.5 . .
H22B C22 H22C 109.5 . .
C10 N20A C21A 124.7(4) . .
C10 N20A Mo1 93.95(9) . .
C21A N20A Mo1 138.2(4) . .
C22A C21A N20A 109.0(9) . .
C22A C21A H21C 109.9 . .
N20A C21A H21C 109.9 . .
C22A C21A H21D 109.9 . .
N20A C21A H21D 109.9 . .
H21C C21A H21D 108.3 . .
C21A C22A H22D 109.5 . .
C21A C22A H22E 109.5 . .
H22D C22A H22E 109.5 . .
C21A C22A H22F 109.5 . .
H22D C22A H22F 109.5 . .
H22E C22A H22F 109.5 . .
C34 C30 C31 108.85(13) . .
C34 C30 C35 126.97(17) . .
C31 C30 C35 123.75(16) . .
C34 C30 Mo1 68.69(8) . .
C31 C30 Mo1 73.78(8) . .
C35 C30 Mo1 129.43(11) . .
C32 C31 C30 108.74(14) . .
C32 C31 C36 127.39(16) . .
C30 C31 C36 123.57(15) . .
C32 C31 Mo1 69.00(8) . .
C30 C31 Mo1 73.76(8) . .
C36 C31 Mo1 128.21(11) . .
C31 C32 C33 106.92(13) . .
C31 C32 C37 127.57(14) . .
C33 C32 C37 125.45(14) . .
C31 C32 Mo1 77.91(8) . .
C33 C32 Mo1 68.46(8) . .
C37 C32 Mo1 121.06(10) . .
C34 C33 C32 108.53(13) . .
C34 C33 C38 124.93(14) . .
C32 C33 C38 125.55(14) . .
C34 C33 Mo1 76.03(8) . .
C32 C33 Mo1 76.37(8) . .
C38 C33 Mo1 123.02(9) . .
C30 C34 C33 106.95(14) . .
C30 C34 C39 127.78(15) . .
C33 C34 C39 125.22(15) . .
C30 C34 Mo1 78.22(9) . .
C33 C34 Mo1 68.74(8) . .
C39 C34 Mo1 120.21(10) . .
C30 C35 H35A 109.5 . .
C30 C35 H35B 109.5 . .
H35A C35 H35B 109.5 . .
C30 C35 H35C 109.5 . .
H35A C35 H35C 109.5 . .
H35B C35 H35C 109.5 . .
C31 C36 H36A 109.5 . .
C31 C36 H36B 109.5 . .
H36A C36 H36B 109.5 . .
C31 C36 H36C 109.5 . .
H36A C36 H36C 109.5 . .
H36B C36 H36C 109.5 . .
C32 C37 H37A 109.5 . .
C32 C37 H37B 109.5 . .
H37A C37 H37B 109.5 . .
C32 C37 H37C 109.5 . .
H37A C37 H37C 109.5 . .
H37B C37 H37C 109.5 . .
C33 C38 H38A 109.5 . .
C33 C38 H38B 109.5 . .
H38A C38 H38B 109.5 . .
C33 C38 H38C 109.5 . .
H38A C38 H38C 109.5 . .
H38B C38 H38C 109.5 . .
C34 C39 H39A 109.5 . .
C34 C39 H39B 109.5 . .
H39A C39 H39B 109.5 . .
C34 C39 H39C 109.5 . .
H39A C39 H39C 109.5 . .
H39B C39 H39C 109.5 . .

loop_
_geom_bond_atom_site_label_1
_geom_bond_atom_site_label_2
_geom_bond_distance
_geom_bond_site_symmetry_2
Mo1 N1 1.8917(12) .
Mo1 N1 1.9269(12) 2_666
Mo1 N17 2.2023(12) .
Mo1 N20 2.2435(13) .
Mo1 N20A 2.2435(13) .
Mo1 C33 2.3176(14) .
Mo1 C34 2.4134(14) .
Mo1 C32 2.4215(14) .
Mo1 C30 2.5360(14) .
Mo1 C31 2.5363(14) .
Mo1 Mo1 2.6480(3) 2_666
N1 Mo1 1.9269(12) 2_666
C10 N17 1.3198(19) .
C10 N20A 1.3253(19) .
C10 N20 1.3253(19) .
C10 C11 1.498(2) .
C11 C16 1.388(2) .
C11 C12 1.392(2) .
C12 C13 1.387(2) .
C12 H12 0.9500 .
C13 C14 1.380(3) .
C13 H13 0.9500 .
C14 C15 1.375(3) .
C14 H14 0.9500 .
C15 C16 1.390(2) .
C15 H15 0.9500 .
C16 H16 0.9500 .
N17 C18 1.4586(19) .
C18 C19 1.515(2) .
C18 H18A 0.9900 .
C18 H18B 0.9900 .
C19 H19A 0.9800 .
C19 H19B 0.9800 .
C19 H19C 0.9800 .
N20 C21 1.467(3) .
C21 C22 1.485(4) .
C21 H21A 0.9900 .
C21 H21B 0.9900 .
C22 H22A 0.9800 .
C22 H22B 0.9800 .
C22 H22C 0.9800 .
N20A C21A 1.483(10) .
C21A C22A 1.472(18) .
C21A H21C 0.9900 .
C21A H21D 0.9900 .
C22A H22D 0.9800 .
C22A H22E 0.9800 .
C22A H22F 0.9800 .
C30 C34 1.414(2) .
C30 C31 1.418(2) .
C30 C35 1.503(2) .
C31 C32 1.416(2) .
C31 C36 1.504(2) .
C32 C33 1.435(2) .
C32 C37 1.498(2) .
C33 C34 1.435(2) .
C33 C38 1.498(2) .
C34 C39 1.496(2) .
C35 H35A 0.9800 .
C35 H35B 0.9800 .
C35 H35C 0.9800 .
C36 H36A 0.9800 .
C36 H36B 0.9800 .
C36 H36C 0.9800 .
C37 H37A 0.9800 .
C37 H37B 0.9800 .
C37 H37C 0.9800 .
C38 H38A 0.9800 .
C38 H38B 0.9800 .
C38 H38C 0.9800 .
C39 H39A 0.9800 .
C39 H39B 0.9800 .
C39 H39C 0.9800 .

loop_
_geom_torsion_atom_site_label_1
_geom_torsion_atom_site_label_2
_geom_torsion_atom_site_label_3
_geom_torsion_atom_site_label_4
_geom_torsion
_geom_torsion_site_symmetry_1
_geom_torsion_site_symmetry_4
N1 Mo1 N1 Mo1 -0.002(1) 2_666 2_666
N17 Mo1 N1 Mo1 -133.82(5) . 2_666
N20 Mo1 N1 Mo1 -88.36(7) . 2_666
N20A Mo1 N1 Mo1 -88.36(7) . 2_666
C33 Mo1 N1 Mo1 95.73(5) . 2_666
C34 Mo1 N1 Mo1 129.88(5) . 2_666
C32 Mo1 N1 Mo1 88.30(7) . 2_666
C30 Mo1 N1 Mo1 151.44(5) . 2_666
C31 Mo1 N1 Mo1 134.37(7) . 2_666
N17 C10 C11 C16 -83.2(2) . .
N20A C10 C11 C16 96.13(19) . .
N20 C10 C11 C16 96.13(19) . .
N17 C10 C11 C12 95.51(19) . .
N20A C10 C11 C12 -85.2(2) . .
N20 C10 C11 C12 -85.2(2) . .
C16 C11 C12 C13 0.2(3) . .
C10 C11 C12 C13 -178.47(16) . .
C11 C12 C13 C14 0.2(3) . .
C12 C13 C14 C15 -0.4(3) . .
C13 C14 C15 C16 0.3(3) . .
C12 C11 C16 C15 -0.4(3) . .
C10 C11 C16 C15 178.38(16) . .
C14 C15 C16 C11 0.1(3) . .
N20A C10 N17 C18 -178.81(13) . .
N20 C10 N17 C18 -178.81(13) . .
C11 C10 N17 C18 0.6(2) . .
N20A C10 N17 Mo1 -0.09(13) . .
N20 C10 N17 Mo1 -0.09(13) . .
C11 C10 N17 Mo1 179.32(12) . .
C10 N17 C18 C19 -81.31(19) . .
Mo1 N17 C18 C19 100.65(17) . .
N17 C10 N20 C21 -166.62(19) . .
C11 C10 N20 C21 14.0(3) . .
N17 C10 N20 Mo1 0.09(12) . .
C11 C10 N20 Mo1 -179.31(12) . .
C10 N20 C21 C22 -159.0(2) . .
Mo1 N20 C21 C22 43.1(4) . .
N17 C10 N20A C21A 163.4(6) . .
C11 C10 N20A C21A -16.0(6) . .
N17 C10 N20A Mo1 0.09(12) . .
C11 C10 N20A Mo1 -179.31(12) . .
C10 N20A C21A C22A 124.0(9) . .
Mo1 N20A C21A C22A -81.5(13) . .
C34 C30 C31 C32 0.42(16) . .
C35 C30 C31 C32 -172.58(14) . .
Mo1 C30 C31 C32 60.46(10) . .
C34 C30 C31 C36 174.51(14) . .
C35 C30 C31 C36 1.5(2) . .
Mo1 C30 C31 C36 -125.45(15) . .
C34 C30 C31 Mo1 -60.05(10) . .
C35 C30 C31 Mo1 126.95(15) . .
C30 C31 C32 C33 -0.71(16) . .
C36 C31 C32 C33 -174.51(14) . .
Mo1 C31 C32 C33 62.76(9) . .
C30 C31 C32 C37 176.46(14) . .
C36 C31 C32 C37 2.7(2) . .
Mo1 C31 C32 C37 -120.06(15) . .
C30 C31 C32 Mo1 -63.48(10) . .
C36 C31 C32 Mo1 122.72(15) . .
C31 C32 C33 C34 0.74(15) . .
C37 C32 C33 C34 -176.51(13) . .
Mo1 C32 C33 C34 69.93(10) . .
C31 C32 C33 C38 169.77(13) . .
C37 C32 C33 C38 -7.5(2) . .
Mo1 C32 C33 C38 -121.05(14) . .
C31 C32 C33 Mo1 -69.18(10) . .
C37 C32 C33 Mo1 113.57(14) . .
C31 C30 C34 C33 0.05(16) . .
C35 C30 C34 C33 172.77(14) . .
Mo1 C30 C34 C33 -63.20(9) . .
C31 C30 C34 C39 -177.50(14) . .
C35 C30 C34 C39 -4.8(3) . .
Mo1 C30 C34 C39 119.25(16) . .
C31 C30 C34 Mo1 63.25(10) . .
C35 C30 C34 Mo1 -124.03(15) . .
C32 C33 C34 C30 -0.49(16) . .
C38 C33 C34 C30 -169.60(13) . .
Mo1 C33 C34 C30 69.66(10) . .
C32 C33 C34 C39 177.14(13) . .
C38 C33 C34 C39 8.0(2) . .
Mo1 C33 C34 C39 -112.71(14) . .
C32 C33 C34 Mo1 -70.15(10) . .
C38 C33 C34 Mo1 120.74(14) . .
